data_2014241
loop_
_publ_author_name
'Low, John N.'
'Cobo, Justo'
'Quiroga, Jaime'
'Portilla, Jaime'
'Glidewell, Christopher'

_publ_section_title
;10-(4-Chlorophenyl)-7-methyl-5,6-dihydrobenzo[<i>h</i>]pyrazolo[5,1-<i>b</i>]quinazoline
 and
 2-(4-chlorophenyl)-5-methyl-6,7-dihydrobenzo[<i>h</i>]pyrazolo[1,5-<i>a</i>]quinazoline:
 isomeric molecules linked into hydrogen-bonded dimers or \p-stacked chains
;
_journal_issue 8
_journal_name_full 'Acta Crystallographica Section C'
_journal_page_first o604
_journal_page_last o607
_journal_paper_doi 10.1107/S0108270104015616
_journal_volume 60
_journal_year 2004
_chemical_formula_iupac 'C21 H16 Cl N3'
_chemical_formula_moiety 'C21 H16 Cl N3'
_chemical_formula_sum 'C21 H16 Cl N3'
_chemical_formula_weight 345.82
_chemical_name_systematic
;
9-(4-Chlorophenyl)-7-methyl-5,6-dihydrobenzo[h]pyrazolo[3,2-b]quinazoline
;
_space_group_IT_number 2
_symmetry_cell_setting triclinic
_symmetry_space_group_name_Hall '-P 1'
_symmetry_space_group_name_H-M 'P -1'
_atom_sites_solution_hydrogens geom
_atom_sites_solution_primary direct
_atom_sites_solution_secondary difmap
_cell_angle_alpha 62.720(4)
_cell_angle_beta 83.098(4)
_cell_angle_gamma 70.531(5)
_cell_formula_units_Z 2
_cell_length_a 9.2382(8)
_cell_length_b 10.3054(8)
_cell_length_c 10.3184(9)
_cell_measurement_reflns_used 3763
_cell_measurement_temperature 120(2)
_cell_measurement_theta_max 27.63
_cell_measurement_theta_min 3.29
_cell_volume 822.54(13)
_computing_cell_refinement 'DENZO (Otwinowski & Minor, 1997) and COLLECT'
_computing_data_collection 'COLLECT (Nonius, 1998)'
_computing_data_reduction 'DENZO and COLLECT'
_computing_molecular_graphics 'PLATON (Spek, 2003)'
_computing_publication_material 'SHELXL97 and PRPKAPPA (Ferguson, 1999)'
_computing_structure_refinement 'OSCAIL and SHELXL97 (Sheldrick, 1997)'
_computing_structure_solution 'OSCAIL (McArdle, 2003) and SHELXS97 (Sheldrick, 1997)'
_diffrn_ambient_temperature 120(2)
_diffrn_detector_area_resol_mean 9.091
_diffrn_measured_fraction_theta_full 0.985
_diffrn_measured_fraction_theta_max 0.985
_diffrn_measurement_device_type 'Nonius KappaCCD area-detector'
_diffrn_measurement_method '\f and \w'
_diffrn_radiation_monochromator graphite
_diffrn_radiation_source 'Bruker-Nonius FR591 rotating anode'
_diffrn_radiation_type 'Mo K\a'
_diffrn_radiation_wavelength 0.71073
_diffrn_reflns_av_R_equivalents 0.0938
_diffrn_reflns_av_sigmaI/netI 0.1065
_diffrn_reflns_limit_h_max 11
_diffrn_reflns_limit_h_min -11
_diffrn_reflns_limit_k_max 12
_diffrn_reflns_limit_k_min -13
_diffrn_reflns_limit_l_max 13
_diffrn_reflns_limit_l_min -13
_diffrn_reflns_number 17454
_diffrn_reflns_theta_full 27.63
_diffrn_reflns_theta_max 27.63
_diffrn_reflns_theta_min 3.29
_diffrn_standards_decay_% negligible
_exptl_absorpt_coefficient_mu 0.240
_exptl_absorpt_correction_T_max 0.981
_exptl_absorpt_correction_T_min 0.914
_exptl_absorpt_correction_type multi-scan
_exptl_absorpt_process_details '(SADABS; Sheldrick, 2003)'
_exptl_crystal_colour yellow
_exptl_crystal_density_diffrn 1.396
_exptl_crystal_density_meas ?
_exptl_crystal_density_method 'not measured'
_exptl_crystal_description plate
_exptl_crystal_F_000 360
_exptl_crystal_size_max 0.34
_exptl_crystal_size_mid 0.19
_exptl_crystal_size_min 0.08
_refine_diff_density_max 0.297
_refine_diff_density_min -0.296
_refine_ls_extinction_method none
_refine_ls_goodness_of_fit_ref 0.959
_refine_ls_hydrogen_treatment constr
_refine_ls_matrix_type full
_refine_ls_number_parameters 229
_refine_ls_number_reflns 3763
_refine_ls_number_restraints 0
_refine_ls_restrained_S_all 0.959
_refine_ls_R_factor_all 0.1399
_refine_ls_R_factor_gt 0.0650
_refine_ls_shift/su_max 0.000
_refine_ls_shift/su_mean 0.000
_refine_ls_structure_factor_coef Fsqd
_refine_ls_weighting_details 'w = 1/[\s^2^(Fo^2^)+(0.0709P)^2^+0.3108P] where P=(Fo^2^+2Fc^2^)/3'
_refine_ls_weighting_scheme calc
_refine_ls_wR_factor_gt 0.1236
_refine_ls_wR_factor_ref 0.1525
_reflns_number_gt 2156
_reflns_number_total 3763
_reflns_threshold_expression I>2\s(I)
_cod_data_source_file sk1742.cif
_cod_data_source_block I
_cod_depositor_comments
;
The following automatic conversions were performed:

'_exptl_crystal_density_meas' value 'not measured' was changed to '?'
- the value is perceived as not measured.

Automatic conversion script
Id: cif_fix_values 3008 2015-01-20 13:52:24Z robertas 
;
_cod_original_cell_volume 822.54(12)
_cod_database_code 2014241
_cod_database_fobs_code 2014241

loop_
_symmetry_equiv_pos_as_xyz
'x, y, z'
'-x, -y, -z'

loop_
_atom_site_label
_atom_site_fract_x
_atom_site_fract_y
_atom_site_fract_z
_atom_site_U_iso_or_equiv
_atom_site_adp_type
_atom_site_calc_flag
_atom_site_refinement_flags
_atom_site_occupancy
_atom_site_disorder_assembly
_atom_site_disorder_group
_atom_site_type_symbol
N1 0.5577(3) 0.6152(2) 0.2713(2) 0.0255(5) Uani d . 1 . . N
N1a 0.5130(3) 0.6765(2) 0.3669(2) 0.0243(5) Uani d . 1 . . N
C2 0.3685(3) 0.7693(3) 0.3697(3) 0.0255(6) Uani d . 1 . . C
C2a 0.3464(3) 0.8265(3) 0.4691(3) 0.0242(6) Uani d . 1 . . C
C3 0.1939(3) 0.9296(3) 0.4859(3) 0.0264(6) Uani d . 1 . . C
C4 0.2139(3) 1.0496(3) 0.5235(3) 0.0270(6) Uani d . 1 . . C
C5 0.3036(3) 1.0335(3) 0.7534(3) 0.0286(7) Uani d . 1 . . C
C4a 0.3231(3) 0.9742(3) 0.6536(3) 0.0246(6) Uani d . 1 . . C
C6 0.4060(3) 0.9650(3) 0.8719(3) 0.0319(7) Uani d . 1 . . C
C7 0.5291(3) 0.8343(3) 0.8922(3) 0.0301(7) Uani d . 1 . . C
C8 0.5501(3) 0.7751(3) 0.7927(3) 0.0276(6) Uani d . 1 . . C
C8a 0.4484(3) 0.8441(3) 0.6724(3) 0.0245(6) Uani d . 1 . . C
C8b 0.4733(3) 0.7819(3) 0.5657(3) 0.0227(6) Uani d . 1 . . C
N9 0.6107(3) 0.6882(2) 0.5635(2) 0.0252(5) Uani d . 1 . . N
C10 0.6331(3) 0.6356(3) 0.4620(3) 0.0238(6) Uani d . 1 . . C
C11 0.7595(3) 0.5459(3) 0.4217(3) 0.0267(6) Uani d . 1 . . C
C12 0.7079(3) 0.5372(3) 0.3054(3) 0.0264(6) Uani d . 1 . . C
C21 0.2530(3) 0.7957(3) 0.2637(3) 0.0323(7) Uani d . 1 . . C
C31 0.7918(3) 0.4546(3) 0.2206(3) 0.0250(6) Uani d . 1 . . C
C32 0.7111(3) 0.4332(3) 0.1301(3) 0.0284(7) Uani d . 1 . . C
C33 0.7858(3) 0.3537(3) 0.0516(3) 0.0295(7) Uani d . 1 . . C
C34 0.9444(3) 0.2940(3) 0.0637(3) 0.0286(7) Uani d . 1 . . C
Cl34 1.04079(9) 0.19353(9) -0.03472(9) 0.0413(3) Uani d . 1 . . Cl
C35 1.0280(3) 0.3134(3) 0.1521(3) 0.0305(7) Uani d . 1 . . C
C36 0.9516(3) 0.3938(3) 0.2302(3) 0.0293(7) Uani d . 1 . . C
H3A 0.1381 0.8667 0.5641 0.032 Uiso calc R 1 . . H
H3B 0.1315 0.9821 0.3938 0.032 Uiso calc R 1 . . H
H4A 0.2541 1.1232 0.4388 0.045(9) Uiso calc R 1 . . H
H4B 0.1129 1.1078 0.5452 0.030(7) Uiso calc R 1 . . H
H5 0.2189 1.1223 0.7404 0.034 Uiso calc R 1 . . H
H6 0.3919 1.0074 0.9389 0.038 Uiso calc R 1 . . H
H7 0.5984 0.7858 0.9740 0.036 Uiso calc R 1 . . H
H8 0.6350 0.6863 0.8063 0.033 Uiso calc R 1 . . H
H11 0.8606 0.4997 0.4643 0.032 Uiso calc R 1 . . H
H21A 0.2779 0.8591 0.1644 0.048 Uiso calc R 1 . . H
H21B 0.1504 0.8486 0.2852 0.048 Uiso calc R 1 . . H
H21C 0.2547 0.6966 0.2719 0.048 Uiso calc R 1 . . H
H32 0.6022 0.4743 0.1223 0.034 Uiso calc R 1 . . H
H33 0.7293 0.3402 -0.0098 0.035 Uiso calc R 1 . . H
H35 1.1369 0.2720 0.1593 0.037 Uiso calc R 1 . . H
H36 1.0086 0.4076 0.2910 0.035 Uiso calc R 1 . . H

loop_
_atom_site_aniso_label
_atom_site_aniso_U_11
_atom_site_aniso_U_22
_atom_site_aniso_U_33
_atom_site_aniso_U_12
_atom_site_aniso_U_13
_atom_site_aniso_U_23
N1 0.0274(14) 0.0257(12) 0.0236(13) -0.0049(10) 0.0026(10) -0.0139(10)
N1a 0.0261(13) 0.0252(12) 0.0228(13) -0.0078(10) 0.0000(10) -0.0116(10)
C2 0.0233(16) 0.0258(15) 0.0229(15) -0.0043(12) 0.0008(12) -0.0095(12)
C2a 0.0254(15) 0.0225(14) 0.0214(15) -0.0072(12) 0.0010(12) -0.0073(12)
C3 0.0231(15) 0.0298(15) 0.0253(15) -0.0052(12) -0.0020(12) -0.0130(12)
C4 0.0251(16) 0.0254(15) 0.0294(16) -0.0071(12) 0.0002(12) -0.0117(13)
C5 0.0299(16) 0.0282(15) 0.0270(16) -0.0091(13) 0.0042(13) -0.0126(13)
C4a 0.0245(15) 0.0252(14) 0.0251(15) -0.0085(12) 0.0024(12) -0.0120(12)
C6 0.0373(18) 0.0345(16) 0.0274(17) -0.0139(14) 0.0069(14) -0.0163(14)
C7 0.0342(17) 0.0339(16) 0.0231(16) -0.0105(13) -0.0011(13) -0.0130(13)
C8 0.0240(15) 0.0287(15) 0.0287(16) -0.0059(12) 0.0003(12) -0.0131(13)
C8a 0.0240(15) 0.0279(15) 0.0227(15) -0.0117(12) 0.0005(12) -0.0096(12)
C8b 0.0234(15) 0.0219(14) 0.0214(15) -0.0075(12) 0.0017(12) -0.0084(12)
N9 0.0275(13) 0.0265(12) 0.0244(13) -0.0088(10) 0.0012(10) -0.0134(11)
C10 0.0241(15) 0.0223(14) 0.0245(15) -0.0079(12) -0.0008(12) -0.0093(12)
C11 0.0230(15) 0.0281(15) 0.0286(16) -0.0061(12) -0.0006(12) -0.0133(13)
C12 0.0254(16) 0.0244(14) 0.0280(16) -0.0071(12) 0.0012(12) -0.0112(12)
C21 0.0261(16) 0.0375(17) 0.0315(17) -0.0047(13) -0.0033(13) -0.0166(14)
C31 0.0273(16) 0.0235(14) 0.0211(15) -0.0060(12) -0.0011(12) -0.0081(12)
C32 0.0261(16) 0.0259(15) 0.0277(16) -0.0036(12) -0.0006(12) -0.0104(13)
C33 0.0279(17) 0.0294(15) 0.0311(17) -0.0061(13) 0.0000(13) -0.0152(13)
C34 0.0335(17) 0.0266(15) 0.0257(16) -0.0075(13) 0.0011(13) -0.0131(13)
Cl34 0.0385(5) 0.0466(5) 0.0441(5) -0.0042(4) 0.0021(4) -0.0309(4)
C35 0.0275(16) 0.0299(16) 0.0312(17) -0.0071(13) 0.0010(13) -0.0127(13)
C36 0.0334(18) 0.0298(15) 0.0275(16) -0.0120(13) -0.0001(13) -0.0132(13)

loop_
_atom_type_symbol
_atom_type_description
_atom_type_scat_dispersion_real
_atom_type_scat_dispersion_imag
_atom_type_scat_source
C C 0.0033 0.0016 'International Tables Vol C Tables 4.2.6.8 and 6.1.1.4'
H H 0.0000 0.0000 'International Tables Vol C Tables 4.2.6.8 and 6.1.1.4'
Cl Cl 0.1484 0.1585 'International Tables Vol C Tables 4.2.6.8 and 6.1.1.4'
N N 0.0061 0.0033 'International Tables Vol C Tables 4.2.6.8 and 6.1.1.4'

loop_
_geom_angle_atom_site_label_1
_geom_angle_atom_site_label_2
_geom_angle_atom_site_label_3
_geom_angle
_geom_angle_publ_flag
C12 N1 N1a 104.2(2) no
N1 N1a C2 124.6(2) no
N1 N1a C10 112.1(2) no
C2 N1a C10 123.2(2) no
N1a C2 C2a 116.5(2) no
N1a C2 C21 115.8(2) no
C2a C2 C21 127.7(2) no
C2 C21 H21A 109.5 no
C2 C21 H21B 109.5 no
H21A C21 H21B 109.5 no
C2 C21 H21C 109.5 no
H21A C21 H21C 109.5 no
H21B C21 H21C 109.5 no
C2 C2a C8b 118.7(2) no
C2 C2a C3 122.8(2) no
C8b C2a C3 118.4(2) no
C2a C3 C4 111.3(2) no
C2a C3 H3A 109.4 no
C4 C3 H3A 109.4 no
C2a C3 H3B 109.4 no
C4 C3 H3B 109.4 no
H3A C3 H3B 108.0 no
C4a C4 C3 110.7(2) no
C4a C4 H4A 109.5 no
C3 C4 H4A 109.5 no
C4a C4 H4B 109.5 no
C3 C4 H4B 109.5 no
H4A C4 H4B 108.1 no
C4a C5 C6 121.0(3) no
C4a C5 H5 119.5 no
C6 C5 H5 119.5 no
C5 C4a C8a 119.4(2) no
C5 C4a C4 121.2(2) no
C8a C4a C4 119.5(2) no
C7 C6 C5 119.8(3) no
C7 C6 H6 120.1 no
C5 C6 H6 120.1 no
C8 C7 C6 119.7(3) no
C8 C7 H7 120.2 no
C6 C7 H7 120.2 no
C7 C8 C8a 121.0(3) no
C7 C8 H8 119.5 no
C8a C8 H8 119.5 no
C8 C8a C4a 119.3(2) no
C8 C8a C8b 120.6(2) no
C4a C8a C8b 120.1(2) no
N9 C8b C2a 123.5(2) no
N9 C8b C8a 118.2(2) no
C2a C8b C8a 118.4(2) no
C8b N9 C10 117.5(2) no
N9 C10 C11 133.9(2) no
N9 C10 N1a 120.5(2) no
C11 C10 N1a 105.6(2) no
C10 C11 C12 105.6(2) no
C10 C11 H11 127.2 no
C12 C11 H11 127.2 no
N1 C12 C11 112.5(2) no
N1 C12 C31 117.8(2) no
C11 C12 C31 129.7(3) no
C36 C31 C32 118.4(3) no
C36 C31 C12 121.6(2) no
C32 C31 C12 119.9(2) no
C33 C32 C31 121.5(3) no
C33 C32 H32 119.3 no
C31 C32 H32 119.3 no
C32 C33 C34 118.9(3) no
C32 C33 H33 120.6 no
C34 C33 H33 120.6 no
C35 C34 C33 121.2(3) no
C35 C34 Cl34 119.3(2) no
C33 C34 Cl34 119.6(2) no
C34 C35 C36 119.4(3) no
C34 C35 H35 120.3 no
C36 C35 H35 120.3 no
C35 C36 C31 120.7(3) no
C35 C36 H36 119.7 no
C31 C36 H36 119.7 no

loop_
_geom_bond_atom_site_label_1
_geom_bond_atom_site_label_2
_geom_bond_site_symmetry_2
_geom_bond_distance
_geom_bond_publ_flag
N1 N1a . 1.357(3) y
N1a C2 . 1.365(3) y
C2 C2a . 1.365(4) y
C2a C8b . 1.442(4) y
C8b N9 . 1.319(3) y
N9 C10 . 1.351(3) y
C10 C11 . 1.381(4) y
C11 C12 . 1.393(4) y
C12 N1 . 1.345(3) y
N1a C10 . 1.394(3) y
C2 C21 . 1.492(4) no
C21 H21A . 0.98 no
C21 H21B . 0.98 no
C21 H21C . 0.98 no
C2a C3 . 1.502(4) no
C3 C4 . 1.524(4) no
C3 H3A . 0.99 no
C3 H3B . 0.99 no
C4 C4a . 1.507(4) no
C4 H4A . 0.99 no
C4 H4B . 0.99 no
C5 C4a . 1.387(4) no
C5 C6 . 1.390(4) no
C5 H5 . 0.95 no
C4a C8a . 1.399(4) no
C6 C7 . 1.389(4) no
C6 H6 . 0.95 no
C7 C8 . 1.381(4) no
C7 H7 . 0.95 no
C8 C8a . 1.398(4) no
C8 H8 . 0.95 no
C8a C8b . 1.471(4) no
C11 H11 . 0.95 no
C12 C31 . 1.473(4) no
C31 C36 . 1.393(4) no
C31 C32 . 1.394(4) no
C32 C33 . 1.379(4) no
C32 H32 . 0.95 no
C33 C34 . 1.383(4) no
C33 H33 . 0.95 no
C34 C35 . 1.382(4) no
C34 Cl34 . 1.741(3) no
C35 C36 . 1.385(4) no
C35 H35 . 0.95 no
C36 H36 . 0.95 no

loop_
_geom_hbond_atom_site_label_D
_geom_hbond_atom_site_label_H
_geom_hbond_atom_site_label_A
_geom_hbond_site_symmetry_A
_geom_hbond_distance_DH
_geom_hbond_distance_HA
_geom_hbond_distance_DA
_geom_hbond_angle_DHA
_geom_hbond_publ_flag
C3 H3A Cg1 2_666 0.99 2.92 3.815(3) 150 y

loop_
_geom_torsion_atom_site_label_1
_geom_torsion_atom_site_label_2
_geom_torsion_atom_site_label_3
_geom_torsion_atom_site_label_4
_geom_torsion
_geom_torsion_publ_flag
C12 N1 N1a C2 178.2(2) no
C12 N1 N1a C10 -0.9(3) no
N1 N1a C2 C2a -176.9(2) no
C10 N1a C2 C2a 2.1(4) no
N1 N1a C2 C21 3.4(4) no
C10 N1a C2 C21 -177.7(2) no
N1a C2 C2a C8b -2.0(4) no
C21 C2 C2a C8b 177.7(3) no
N1a C2 C2a C3 -179.7(2) no
C21 C2 C2a C3 0.0(4) no
C2 C2a C3 C4 -144.8(3) no
C8b C2a C3 C4 37.5(3) no
C2a C3 C4 C4a -52.6(3) no
C6 C5 C4a C8a -0.4(4) no
C6 C5 C4a C4 -179.0(3) no
C3 C4 C4a C5 -146.1(3) no
C3 C4 C4a C8a 35.4(3) no
C4a C5 C6 C7 -0.6(4) no
C5 C6 C7 C8 1.2(4) no
C6 C7 C8 C8a -0.6(4) no
C7 C8 C8a C4a -0.5(4) no
C7 C8 C8a C8b 178.9(2) no
C5 C4a C8a C8 1.0(4) no
C4 C4a C8a C8 179.5(2) no
C5 C4a C8a C8b -178.4(2) no
C4 C4a C8a C8b 0.1(4) no
C2 C2a C8b N9 0.1(4) no
C3 C2a C8b N9 177.9(2) no
C2 C2a C8b C8a -180.0(2) no
C3 C2a C8b C8a -2.2(4) no
C8 C8a C8b N9 -17.5(4) no
C4a C8a C8b N9 161.9(2) no
C8 C8a C8b C2a 162.6(2) no
C4a C8a C8b C2a -18.0(4) no
C2a C8b N9 C10 1.9(4) no
C8a C8b N9 C10 -178.1(2) no
C8b N9 C10 C11 175.6(3) no
C8b N9 C10 N1a -1.8(4) no
N1 N1a C10 N9 178.9(2) no
C2 N1a C10 N9 -0.2(4) no
N1 N1a C10 C11 0.8(3) no
C2 N1a C10 C11 -178.3(2) no
N9 C10 C11 C12 -178.1(3) no
N1a C10 C11 C12 -0.4(3) no
N1a N1 C12 C11 0.6(3) no
N1a N1 C12 C31 179.5(2) no
C10 C11 C12 N1 -0.2(3) no
C10 C11 C12 C31 -178.8(3) no
N1 C12 C31 C36 168.5(2) no
C11 C12 C31 C36 -12.8(4) no
N1 C12 C31 C32 -12.7(4) no
C11 C12 C31 C32 165.9(3) no
C36 C31 C32 C33 0.1(4) no
C12 C31 C32 C33 -178.6(2) no
C31 C32 C33 C34 0.1(4) no
C32 C33 C34 C35 -0.3(4) no
C32 C33 C34 Cl34 -179.9(2) no
C33 C34 C35 C36 0.1(4) no
Cl34 C34 C35 C36 179.8(2) no
C34 C35 C36 C31 0.1(4) no
C32 C31 C36 C35 -0.3(4) no
C12 C31 C36 C35 178.5(3) no

loop_
_cod_related_entry_id
_cod_related_entry_database
_cod_related_entry_code
1 ChemSpider 21134137
